data_7231799
loop_
_publ_author_name
'Heine, Miriam'
'Fink, Lothar'
'Schmidt, Martin U.'

_publ_section_title
;
 3-Cyanopyridine as a bridging and terminal ligand in coordination
 polymers
;
_journal_issue 46
_journal_name_full CrystEngComm
_journal_page_first 7556
_journal_paper_doi 10.1039/C8CE01568F
_journal_volume 20
_journal_year 2018
_chemical_formula_iupac 'C12 H8 Br2 Co N4'
_chemical_formula_moiety 'C12 H8 Br2 Co N4'
_chemical_formula_structural 'C12 H8 Br2 Co N4'
_chemical_formula_sum 'C12 H8 Br2 Co N4'
_chemical_formula_weight 426.95
_chemical_name_common Dibromo-bis(3-cyanopyridine)cobaltat
_chemical_name_systematic
; 
beta-Catena-dibromo-di(3-cyanopyridine)cobaltat
;
_space_group_IT_number 2
_space_group_name_Hall '-P 1'
_space_group_name_H-M_alt 'P -1'
_symmetry_cell_setting triclinic
_symmetry_space_group_name_Hall '-P 1'
_symmetry_space_group_name_H-M 'P -1'
_cell_angle_alpha 87.377(2)
_cell_angle_beta 82.344(2)
_cell_angle_gamma 82.405(1)
_cell_formula_units_Z 2
_cell_length_a 3.757(1)
_cell_length_b 13.625(1)
_cell_length_c 13.868(7)
_cell_measurement_temperature 298
_cell_volume 697.1(4)
_computing_cell_refinement 'DASH (David <i> et al.</i> , 2004)'
_computing_data_collection 'STOE WINXPOW (STOE & Cie GmbH, 2004)'
_computing_data_reduction 'DASH (David <i>et al.</i>, 2004)'
_computing_molecular_graphics 'MERCURY (Macrea <i>et al.</i>)'
_computing_structure_refinement 'TOPAS (Coelho, 2007)'
_computing_structure_solution 'DASH (David <i>et al.</i>, 2004)'
_diffrn_ambient_temperature 298
_diffrn_detector_type 'lin psd'
_diffrn_measurement_device_type 'STOE Stadi-P'
_diffrn_radiation_monochromator 'primary focussing, Ge 111'
_diffrn_radiation_source 'X-ray tube'
_diffrn_radiation_type 'Cu K\a~1~'
_diffrn_radiation_wavelength 1.540598
_exptl_crystal_colour green
_exptl_crystal_density_diffrn 2.034
_pd_instr_location ' ?'
_pd_meas_2theta_range_max 85
_pd_meas_2theta_range_min 3
_pd_meas_number_of_points 8200
_pd_meas_scan_method step
_pd_proc_2theta_range_max 85
_pd_proc_2theta_range_min 3
_pd_proc_info_excluded_regions none
_pd_proc_ls_background_function 'Chebychev polynomial'
_pd_proc_ls_pref_orient_corr 'no correction'
_pd_proc_ls_profile_function
;
modified spherical harmonics(Coelho, 2007)
;
_pd_proc_ls_prof_R_factor 0.01388
_pd_proc_ls_prof_wR_expected 0.01286
_pd_proc_ls_prof_wR_factor 0.01823
_pd_spec_mounting
;
Specimen was sealed in a 0.5 mm diameter borosilicate glass capillary. 
;
_pd_spec_mount_mode transmission
_pd_spec_shape cylinder
_pd_spec_size_axial 12
_pd_spec_size_equat 0.7
_pd_spec_size_thick 0.7
_refine_ls_extinction_method none
_refine_ls_goodness_of_fit_all 1.417
_refine_ls_hydrogen_treatment mixed
_refine_ls_matrix_type fullcycle
_refine_ls_number_constraints 3
_refine_ls_number_parameters 155
_refine_ls_number_restraints 70
_refine_ls_R_I_factor 0.00780
_refine_ls_weighting_details w=1/\s(Y~obs~)^2^
_refine_ls_weighting_scheme sigma
_cod_data_source_file c8ce01568f3.cif
_cod_data_source_block CoBr2(3-cypy)2-beta
_cod_depositor_comments 'Adding full bibliography for 7231797--7231808.cif.'
_cod_original_cell_volume 697.22(1)
_cod_original_sg_symbol_H-M 'P  -1'
_cod_database_code 7231799

loop_
_symmetry_equiv_pos_as_xyz
'-x, -y, -z'
'x, y, z'

loop_
_atom_site_label
_atom_site_type_symbol
_atom_site_symmetry_multiplicity
_atom_site_fract_x
_atom_site_fract_y
_atom_site_fract_z
_atom_site_occupancy
_atom_site_B_iso_or_equiv
_atom_site_U_iso_or_equiv
Co1 Co 0 0 0.5 0.5 1 3.6824 0.04662
Br2 Br 0 0.420(8) 0.623(7) 0.545(8) 1 3.6824 0.04662
N5 N 0 0.070(1) 0.555(2) 0.371(1) 1 3.6824 0.04662
C8 C 0 0.126(1) 0.493(3) 0.297(5) 1 3.6824 0.04662
C9 C 0 0.046(1) 0.654(1) 0.359(8) 1 3.6824 0.04662
C14 C 0 0.157(1) 0.536(1) 0.205(7) 1 3.6824 0.04662
H15 H 0 0.175(9) 0.418(9) 0.305(4) 1 4.4229 0.05594
C16 C 0 0.065(1) 0.704(3) 0.267(3) 1 3.30105 0.04181
H17 H 0 0.033(8) 0.687(8) 0.423(5) 1 4.4229 0.05594
C21 C 0 0.129(1) 0.638(6) 0.188(9) 1 3.6824 0.04662
C22 C 0 0.204(1) 0.465(3) 0.131(6) 1 3.6824 0.04662
H23 H 0 0.021(1) 0.783(1) 0.260(1) 1 4.4229 0.05594
H26 H 0 0.166(9) 0.662(7) 0.120(2) 1 4.4229 0.05594
N27 N 0 0.243(1) 0.405(1) 0.075(7) 1 3.6824 0.04662
Co102 Co 0 1 0 0 1 3.6824 0.04662
Br202 Br 0 0.531(6) -0.123(7) 0.047(7) 1 3.6824 0.04662
N402 N 0 0.942(9) 0.057(5) 0.140(2) 1 3.6824 0.04662
C602 C 0 0.933(1) -0.008(2) 0.213(6) 1 3.6824 0.04662
C702 C 0 0.893(1) 0.152(7) 0.159(9) 1 3.6824 0.04662
C1002 C 0 0.875(1) 0.019(8) 0.308(3) 1 3.6824 0.04662
H1102 H 0 0.959(02) -0.079(5) 0.201(9) 1 4.4229 0.05594
C1202 C 0 0.837(1) 0.182(4) 0.254(1) 1 3.30105 0.04181
H1302 H 0 0.909(6) 0.201(7) 0.106(9) 1 4.4229 0.05594
C1802 C 0 0.826(6) 0.117(4) 0.329(7) 1 3.6824 0.04662
C1902 C 0 0.864(1) -0.056(1) 0.381(9) 1 3.6824 0.04662
H2002 H 0 0.812(7) 0.251(1) 0.271(1) 1 4.4229 0.05594
H2402 H 0 0.774(6) 0.142(3) 0.395(9) 1 4.4229 0.05594
N2502 N 0 0.85(1) -0.118(8) 0.438(7) 1 3.6824 0.04662

loop_
_atom_type_symbol
_atom_type_description
_atom_type_scat_source
C C 'International Tables Vol C Table 6.1.1.4'
H H 'International Tables Vol C Table 6.1.1.4'
Co Co 'International Tables Vol C Table 6.1.1.4'
Br Br 'International Tables Vol C Table 6.1.1.4'
N N 'International Tables Vol C Table 6.1.1.4'

loop_
_geom_angle_atom_site_label_1
_geom_angle_atom_site_label_2
_geom_angle_atom_site_label_3
_geom_angle
Br2 Co1 N5 87.212(1)
Co1 N5 C8 117.135(9)
Co1 N5 C9 119.369(1)
C8 N5 C9 124.018(8)
N5 C8 C14 116.116(6)
N5 C8 H15 124.164(7)
C14 C8 H15 119.340(1)
N5 C9 C16 123.308(9)
N5 C9 H17 112.323(6)
C16 C9 H17 124.199(3)
C8 C14 C21 122.802(8)
C8 C14 C22 112.608(6)
C21 C14 C22 124.541(6)
C9 C16 C21 112.810(4)
C9 C16 H23 122.163(1)
C21 C16 H23 124.913(4)
C14 C21 C16 120.884(3)
C14 C21 H26 117.108(1)
C16 C21 H26 121.972(8)
C14 C22 N27 176.615(7)
Br202 Co102 N402 92.395(7)
Co102 N402 C602 118.385(2)
Co102 N402 C702 121.654(3)
C602 N402 C702 118.635(2)
N402 C602 C1002 121.851(3)
N402 C602 H1102 120.925(7)
C1002 C602 H1102 117.209(2)
N402 C702 C1202 120.504(1)
N402 C702 H1302 119.559(7)
C1202 C702 H1302 119.868(5)
C602 C1002 C1802 120.229(5)
C602 C1002 C1902 117.661(3)
C1802 C1002 C1902 122.099(5)
C702 C1202 C1802 122.064(5)
C702 C1202 H2002 122.578(2)
C1802 C1202 H2002 115.325(6)
C1002 C1802 C1202 116.711(4)
C1002 C1802 H2402 124.140(5)
C1202 C1802 H2402 119.117(6)
C1002 C1902 N2502 177.594(2)

loop_
_geom_bond_atom_site_label_1
_geom_bond_atom_site_label_2
_geom_bond_distance
Co1 Br2 2.574(5)
Co1 N5 1.913(8)
N5 C8 1.330(3)
N5 C9 1.341(1)
C8 C14 1.371(6)
C8 H15 1.009(1)
C9 C16 1.423(1)
C9 H17 1.006(1)
C14 C21 1.398(4)
C14 C22 1.421(2)
C16 C21 1.415(1)
C16 H23 1.069(1)
C21 H26 0.991(1)
C22 N27 1.135(4)
Co102 Br202 2.573(6)
Co102 N402 2.119(8)
N402 C602 1.325(3)
N402 C702 1.321(4)
C602 C1002 1.365(4)
C602 H1102 0.981(7)
C702 C1202 1.366(1)
C702 H1302 0.970(2)
C1002 C1802 1.359(1)
C1002 C1902 1.419(4)
C1202 C1802 1.342(3)
C1202 H2002 0.957(4)
C1802 H2402 0.978(7)
C1902 N2502 1.137(6)
